data_4302994
loop_
_publ_author_name
'Thomas S. Teets'
'James B. Updegraff'
'Arthur J. Esswein'
'Thomas G. Gray'

_publ_section_title
;
Three-Coordinate, Phosphine-Ligated Azadipyrromethene Complexes of
Univalent Group 11 Metals
;
_journal_name_full 'Inorganic Chemistry'
_journal_page_first 8134
_journal_page_last 8144
_journal_paper_doi 10.1021/ic900208a
_journal_volume 48
_journal_year 2009
_chemical_formula_moiety 'C52 H41 Cu N3 O2 P'
_chemical_formula_sum 'C52 H41 Cu N3 O2 P'
_chemical_formula_weight 834.39
_chemical_name_systematic
;
 ?
;
_space_group_IT_number 14
_symmetry_cell_setting monoclinic
_symmetry_space_group_name_Hall '-P 2yn'
_symmetry_space_group_name_H-M 'P 1 21/n 1'
_atom_sites_solution_hydrogens geom
_atom_sites_solution_primary direct
_atom_sites_solution_secondary difmap
_audit_creation_method SHELXL-97
_cell_angle_alpha 90.00
_cell_angle_beta 92.4870(10)
_cell_angle_gamma 90.00
_cell_formula_units_Z 4
_cell_length_a 12.1711(8)
_cell_length_b 14.1525(9)
_cell_length_c 23.9305(16)
_cell_measurement_reflns_used 8511
_cell_measurement_temperature 100(2)
_cell_measurement_theta_max 28.27
_cell_measurement_theta_min 2.34
_cell_volume 4118.2(5)
_computing_cell_refinement 'Bruker SMART'
_computing_data_collection 'Bruker SMART'
_computing_data_reduction 'Bruker SAINT'
_computing_molecular_graphics 'Bruker SHELXTL'
_computing_publication_material 'Bruker SHELXTL'
_computing_structure_refinement 'SHELXL-97 (Sheldrick, 1997)'
_computing_structure_solution 'SHELXS-97 (Sheldrick, 1990)'
_diffrn_ambient_temperature 100(2)
_diffrn_measured_fraction_theta_full 0.997
_diffrn_measured_fraction_theta_max 0.997
_diffrn_measurement_device_type 'Bruker AXS APEX II CCD area detector'
_diffrn_measurement_method 'phi and omega scans'
_diffrn_radiation_monochromator graphite
_diffrn_radiation_source 'fine-focus sealed tube'
_diffrn_radiation_type MoK\a
_diffrn_radiation_wavelength 0.71073
_diffrn_reflns_av_R_equivalents 0.0321
_diffrn_reflns_av_sigmaI/netI 0.0248
_diffrn_reflns_limit_h_max 15
_diffrn_reflns_limit_h_min -15
_diffrn_reflns_limit_k_max 18
_diffrn_reflns_limit_k_min -18
_diffrn_reflns_limit_l_max 30
_diffrn_reflns_limit_l_min -30
_diffrn_reflns_number 47402
_diffrn_reflns_theta_full 27.50
_diffrn_reflns_theta_max 27.50
_diffrn_reflns_theta_min 1.67
_diffrn_standards_decay_% 0
_diffrn_standards_number 0
_exptl_absorpt_coefficient_mu 0.616
_exptl_absorpt_correction_T_max 0.8973
_exptl_absorpt_correction_T_min 0.8227
_exptl_absorpt_correction_type multi-scan
_exptl_absorpt_process_details 'AXScale in APEX2 (Bruker, 2004)'
_exptl_crystal_colour bronze
_exptl_crystal_density_diffrn 1.346
_exptl_crystal_density_meas ?
_exptl_crystal_density_method .
_exptl_crystal_description irregular
_exptl_crystal_F_000 1736
_exptl_crystal_size_max 0.33
_exptl_crystal_size_mid 0.19
_exptl_crystal_size_min 0.18
_refine_diff_density_max 0.425
_refine_diff_density_min -0.358
_refine_diff_density_rms 0.051
_refine_ls_extinction_method none
_refine_ls_goodness_of_fit_ref 1.027
_refine_ls_hydrogen_treatment constr
_refine_ls_matrix_type full
_refine_ls_number_parameters 534
_refine_ls_number_reflns 9426
_refine_ls_number_restraints 0
_refine_ls_restrained_S_all 1.027
_refine_ls_R_factor_all 0.0386
_refine_ls_R_factor_gt 0.0300
_refine_ls_shift/su_max 0.002
_refine_ls_shift/su_mean 0.000
_refine_ls_structure_factor_coef Fsqd
_refine_ls_weighting_details 'calc w=1/[\s^2^(Fo^2^)+(0.0371P)^2^+1.9615P] where P=(Fo^2^+2Fc^2^)/3'
_refine_ls_weighting_scheme calc
_refine_ls_wR_factor_gt 0.0738
_refine_ls_wR_factor_ref 0.0782
_reflns_number_gt 8023
_reflns_number_total 9426
_reflns_threshold_expression >2sigma(I)
_cod_data_source_file ic900208a_si_002_2.cif
_cod_data_source_block ju112006
_cod_depositor_comments
;
The following automatic conversions were performed:
'_symmetry_cell_setting' value 'Monoclinic' changed to 'monoclinic'
according to '/home/saulius/struct/CIF-dictionaries/cif_core.dic'
dictionary named 'cif_core.dic' version 2.4.1 from 2010-06-29.

Automatic conversion script
Id: cif_fix_enum 1527 2010-12-29 10:47:43Z saulius 
;
_cod_database_code 4302994

loop_
_symmetry_equiv_pos_as_xyz
'x, y, z'
'-x+1/2, y+1/2, -z+1/2'
'-x, -y, -z'
'x-1/2, -y-1/2, z-1/2'

loop_
_atom_site_label
_atom_site_type_symbol
_atom_site_fract_x
_atom_site_fract_y
_atom_site_fract_z
_atom_site_U_iso_or_equiv
_atom_site_adp_type
_atom_site_occupancy
_atom_site_symmetry_multiplicity
_atom_site_calc_flag
_atom_site_refinement_flags
_atom_site_disorder_assembly
_atom_site_disorder_group
Cu1 Cu 0.988768(14) 0.398685(12) 0.112675(7) 0.01526(5) Uani 1 1 d . . .
P1 P 1.09902(3) 0.45199(3) 0.179667(15) 0.01472(8) Uani 1 1 d . . .
N1 N 1.02149(10) 0.34116(9) 0.03944(5) 0.0165(2) Uani 1 1 d . . .
N2 N 0.87619(10) 0.22255(8) 0.04661(5) 0.0160(2) Uani 1 1 d . . .
N3 N 0.83960(10) 0.34272(9) 0.11589(5) 0.0164(2) Uani 1 1 d . . .
O1 O 0.84015(10) -0.09545(8) -0.14515(5) 0.0292(3) Uani 1 1 d . . .
O2 O 0.52584(11) -0.13880(9) 0.05283(5) 0.0363(3) Uani 1 1 d . . .
C29 C 1.27985(12) 0.37799(11) 0.12921(6) 0.0188(3) Uani 1 1 d . . .
H29 H 1.2281 0.3339 0.1138 0.023 Uiso 1 1 calc R . .
C2 C 0.81982(11) 0.25764(10) 0.08785(6) 0.0160(3) Uani 1 1 d . . .
C19 C 1.10619(13) 0.59668(11) 0.26094(7) 0.0220(3) Uani 1 1 d . . .
H19 H 1.1337 0.5502 0.2865 0.026 Uiso 1 1 calc R . .
C12 C 1.09206(12) 0.37754(10) 0.24199(6) 0.0168(3) Uani 1 1 d . . .
C3 C 0.72368(12) 0.21130(10) 0.10956(6) 0.0180(3) Uani 1 1 d . . .
C37 C 1.09967(12) 0.27328(11) -0.03609(6) 0.0201(3) Uani 1 1 d . . .
H37 H 1.1495 0.2633 -0.0650 0.024 Uiso 1 1 calc R . .
C34 C 1.27870(13) 0.42198(13) -0.02312(7) 0.0280(4) Uani 1 1 d . . .
H34 H 1.2962 0.3653 -0.0420 0.034 Uiso 1 1 calc R . .
C18 C 1.07941(11) 0.57179(10) 0.20556(6) 0.0170(3) Uani 1 1 d . . .
C4 C 0.68755(12) 0.27134(11) 0.14996(6) 0.0195(3) Uani 1 1 d . . .
H4 H 0.6258 0.2615 0.1722 0.023 Uiso 1 1 calc R . .
C7 C 0.69598(13) 0.42316(13) 0.23987(7) 0.0263(3) Uani 1 1 d . . .
H7 H 0.6722 0.3626 0.2514 0.032 Uiso 1 1 calc R . .
C35 C 1.17831(12) 0.42976(11) 0.00326(6) 0.0212(3) Uani 1 1 d . . .
C11 C 0.78055(12) 0.52297(12) 0.17233(7) 0.0241(3) Uani 1 1 d . . .
H11 H 0.8154 0.5311 0.1379 0.029 Uiso 1 1 calc R . .
C44 C 1.03917(12) 0.06107(11) -0.07028(6) 0.0208(3) Uani 1 1 d . . .
H44 H 1.1155 0.0652 -0.0605 0.025 Uiso 1 1 calc R . .
C40 C 0.85727(13) 0.12457(11) -0.06899(6) 0.0206(3) Uani 1 1 d . . .
H40 H 0.8079 0.1726 -0.0582 0.025 Uiso 1 1 calc R . .
C39 C 0.96956(12) 0.13316(11) -0.05429(6) 0.0179(3) Uani 1 1 d . . .
C25 C 1.32225(12) 0.51286(11) 0.18737(7) 0.0229(3) Uani 1 1 d . . .
H25 H 1.2997 0.5615 0.2117 0.027 Uiso 1 1 calc R . .
C41 C 0.81715(13) 0.04770(11) -0.09881(7) 0.0225(3) Uani 1 1 d . . .
H41 H 0.7408 0.0432 -0.1084 0.027 Uiso 1 1 calc R . .
C1 C 0.96317(11) 0.25995(10) 0.02356(6) 0.0159(3) Uani 1 1 d . . .
C46 C 0.67550(12) 0.11952(11) 0.09334(6) 0.0192(3) Uani 1 1 d . . .
C6 C 0.74640(11) 0.43336(11) 0.18837(6) 0.0198(3) Uani 1 1 d . . .
C15 C 1.07132(14) 0.25586(11) 0.33285(7) 0.0255(3) Uani 1 1 d . . .
H15 H 1.0643 0.2148 0.3639 0.031 Uiso 1 1 calc R . .
C24 C 1.24505(11) 0.44889(10) 0.16486(6) 0.0165(3) Uani 1 1 d . . .
C38 C 1.01179(12) 0.21704(10) -0.02423(6) 0.0177(3) Uani 1 1 d . . .
C23 C 1.03974(12) 0.64102(11) 0.16856(7) 0.0207(3) Uani 1 1 d . . .
H23 H 1.0217 0.6249 0.1307 0.025 Uiso 1 1 calc R . .
C30 C 1.15358(14) 0.51462(11) 0.02937(7) 0.0260(3) Uani 1 1 d . . .
H30 H 1.0847 0.5219 0.0461 0.031 Uiso 1 1 calc R . .
C28 C 1.38978(13) 0.37156(12) 0.11618(6) 0.0230(3) Uani 1 1 d . . .
H28 H 1.4129 0.3232 0.0918 0.028 Uiso 1 1 calc R . .
C36 C 1.10223(12) 0.34939(11) 0.00297(6) 0.0181(3) Uani 1 1 d . . .
C20 C 1.09276(13) 0.68924(11) 0.27869(7) 0.0252(3) Uani 1 1 d . . .
H20 H 1.1115 0.7059 0.3164 0.030 Uiso 1 1 calc R . .
C43 C 0.99964(13) -0.01699(11) -0.10020(6) 0.0221(3) Uani 1 1 d . . .
H43 H 1.0485 -0.0657 -0.1105 0.027 Uiso 1 1 calc R . .
C22 C 1.02633(13) 0.73363(11) 0.18667(7) 0.0246(3) Uani 1 1 d . . .
H22 H 0.9994 0.7806 0.1612 0.030 Uiso 1 1 calc R . .
C5 C 0.75908(11) 0.35077(11) 0.15250(6) 0.0174(3) Uani 1 1 d . . .
C13 C 0.98890(13) 0.34467(12) 0.25654(7) 0.0250(3) Uani 1 1 d . . .
H13 H 0.9251 0.3633 0.2350 0.030 Uiso 1 1 calc R . .
C27 C 1.46540(13) 0.43531(12) 0.13864(7) 0.0251(3) Uani 1 1 d . . .
H27 H 1.5404 0.4309 0.1296 0.030 Uiso 1 1 calc R . .
C14 C 0.97872(14) 0.28532(13) 0.30196(7) 0.0295(4) Uani 1 1 d . . .
H14 H 0.9080 0.2647 0.3120 0.035 Uiso 1 1 calc R . .
C42 C 0.88824(13) -0.02324(11) -0.11496(6) 0.0217(3) Uani 1 1 d . . .
C49 C 0.57709(14) -0.05426(11) 0.06371(7) 0.0263(3) Uani 1 1 d . . .
C51 C 0.70208(13) 0.07189(12) 0.04506(7) 0.0244(3) Uani 1 1 d . . .
H51 H 0.7551 0.0986 0.0217 0.029 Uiso 1 1 calc R . .
C47 C 0.59814(14) 0.07675(12) 0.12714(7) 0.0259(3) Uani 1 1 d . . .
H47 H 0.5789 0.1070 0.1608 0.031 Uiso 1 1 calc R . .
C8 C 0.68081(14) 0.50077(15) 0.27371(7) 0.0349(4) Uani 1 1 d . . .
H8 H 0.6475 0.4931 0.3086 0.042 Uiso 1 1 calc R . .
C31 C 1.22839(16) 0.58854(13) 0.03121(8) 0.0369(5) Uani 1 1 d . . .
H31 H 1.2116 0.6455 0.0500 0.044 Uiso 1 1 calc R . .
C10 C 0.76377(14) 0.60029(13) 0.20653(8) 0.0331(4) Uani 1 1 d . . .
H10 H 0.7868 0.6612 0.1952 0.040 Uiso 1 1 calc R . .
C17 C 1.18442(13) 0.34815(11) 0.27353(6) 0.0217(3) Uani 1 1 d . . .
H17 H 1.2552 0.3703 0.2645 0.026 Uiso 1 1 calc R . .
C16 C 1.17394(14) 0.28659(11) 0.31826(7) 0.0255(3) Uani 1 1 d . . .
H16 H 1.2377 0.2655 0.3389 0.031 Uiso 1 1 calc R . .
C50 C 0.65347(13) -0.01384(12) 0.02980(7) 0.0259(3) Uani 1 1 d . . .
H50 H 0.6726 -0.0445 -0.0037 0.031 Uiso 1 1 calc R . .
C48 C 0.54944(15) -0.00858(13) 0.11239(7) 0.0303(4) Uani 1 1 d . . .
H48 H 0.4969 -0.0360 0.1357 0.036 Uiso 1 1 calc R . .
C26 C 1.43216(13) 0.50550(12) 0.17425(7) 0.0260(3) Uani 1 1 d . . .
H26 H 1.4845 0.5489 0.1899 0.031 Uiso 1 1 calc R . .
C9 C 0.71378(14) 0.58951(14) 0.25707(8) 0.0369(5) Uani 1 1 d . . .
H9 H 0.7022 0.6429 0.2802 0.044 Uiso 1 1 calc R . .
C33 C 1.35234(15) 0.49657(16) -0.02173(8) 0.0394(5) Uani 1 1 d . . .
H33 H 1.4201 0.4908 -0.0397 0.047 Uiso 1 1 calc R . .
C52 C 0.55157(16) -0.18547(13) 0.00234(8) 0.0370(4) Uani 1 1 d . . .
H52A H 0.5332 -0.1441 -0.0296 0.056 Uiso 1 1 calc R . .
H52B H 0.5089 -0.2440 -0.0013 0.056 Uiso 1 1 calc R . .
H52C H 0.6303 -0.2004 0.0032 0.056 Uiso 1 1 calc R . .
C21 C 1.05220(13) 0.75733(11) 0.24181(7) 0.0242(3) Uani 1 1 d . . .
H21 H 1.0421 0.8203 0.2543 0.029 Uiso 1 1 calc R . .
C45 C 0.91141(16) -0.16180(12) -0.16953(8) 0.0327(4) Uani 1 1 d . . .
H45A H 0.9648 -0.1282 -0.1918 0.049 Uiso 1 1 calc R . .
H45B H 0.8681 -0.2050 -0.1937 0.049 Uiso 1 1 calc R . .
H45C H 0.9505 -0.1979 -0.1399 0.049 Uiso 1 1 calc R . .
C32 C 1.32767(16) 0.57917(15) 0.00557(9) 0.0440(5) Uani 1 1 d . . .
H32 H 1.3789 0.6298 0.0068 0.053 Uiso 1 1 calc R . .

loop_
_atom_site_aniso_label
_atom_site_aniso_U_11
_atom_site_aniso_U_22
_atom_site_aniso_U_33
_atom_site_aniso_U_23
_atom_site_aniso_U_13
_atom_site_aniso_U_12
Cu1 0.01347(9) 0.01508(9) 0.01703(9) -0.00259(7) -0.00154(6) -0.00125(6)
P1 0.01284(17) 0.01417(17) 0.01699(18) -0.00256(14) -0.00104(13) -0.00011(13)
N1 0.0149(6) 0.0179(6) 0.0165(6) 0.0002(5) -0.0015(5) -0.0018(5)
N2 0.0147(6) 0.0165(6) 0.0165(6) 0.0001(5) -0.0020(5) 0.0001(5)
N3 0.0138(6) 0.0182(6) 0.0170(6) -0.0026(5) -0.0013(5) -0.0001(5)
O1 0.0305(6) 0.0235(6) 0.0334(7) -0.0126(5) -0.0032(5) -0.0010(5)
O2 0.0465(8) 0.0262(6) 0.0358(7) 0.0007(5) -0.0013(6) -0.0195(6)
C29 0.0186(7) 0.0210(7) 0.0166(7) 0.0015(6) -0.0019(5) 0.0017(6)
C2 0.0140(6) 0.0164(7) 0.0174(7) -0.0008(5) -0.0025(5) 0.0001(5)
C19 0.0241(8) 0.0203(8) 0.0216(8) -0.0022(6) -0.0009(6) 0.0002(6)
C12 0.0186(7) 0.0140(7) 0.0176(7) -0.0030(5) -0.0003(5) 0.0009(5)
C3 0.0144(7) 0.0195(7) 0.0200(7) 0.0013(6) -0.0014(5) 0.0002(6)
C37 0.0180(7) 0.0266(8) 0.0158(7) -0.0004(6) 0.0015(6) 0.0003(6)
C34 0.0223(8) 0.0394(10) 0.0220(8) 0.0096(7) -0.0019(6) -0.0074(7)
C18 0.0141(6) 0.0149(7) 0.0223(7) -0.0029(6) 0.0019(5) -0.0008(5)
C4 0.0149(7) 0.0228(8) 0.0208(7) 0.0012(6) 0.0018(6) 0.0001(6)
C7 0.0181(7) 0.0362(9) 0.0246(8) -0.0068(7) -0.0005(6) 0.0013(7)
C35 0.0196(7) 0.0264(8) 0.0171(7) 0.0079(6) -0.0052(6) -0.0052(6)
C11 0.0169(7) 0.0263(8) 0.0289(8) -0.0070(7) -0.0009(6) 0.0017(6)
C44 0.0186(7) 0.0249(8) 0.0191(7) -0.0002(6) 0.0010(6) 0.0005(6)
C40 0.0214(7) 0.0208(7) 0.0196(7) -0.0033(6) -0.0005(6) 0.0030(6)
C39 0.0207(7) 0.0186(7) 0.0144(7) -0.0003(6) 0.0022(5) -0.0013(6)
C25 0.0184(7) 0.0196(7) 0.0304(8) -0.0011(6) -0.0018(6) -0.0009(6)
C41 0.0195(7) 0.0243(8) 0.0234(8) -0.0038(6) -0.0043(6) 0.0006(6)
C1 0.0163(7) 0.0150(7) 0.0160(7) -0.0007(5) -0.0022(5) 0.0001(5)
C46 0.0150(7) 0.0190(7) 0.0233(8) 0.0004(6) -0.0016(6) -0.0004(6)
C6 0.0107(6) 0.0271(8) 0.0214(7) -0.0061(6) -0.0039(5) 0.0024(6)
C15 0.0355(9) 0.0198(8) 0.0211(8) 0.0006(6) 0.0023(7) 0.0000(7)
C24 0.0137(6) 0.0171(7) 0.0185(7) 0.0023(6) -0.0012(5) 0.0004(5)
C38 0.0171(7) 0.0202(7) 0.0157(7) -0.0002(6) -0.0009(5) 0.0009(6)
C23 0.0189(7) 0.0205(7) 0.0226(8) -0.0012(6) 0.0007(6) 0.0010(6)
C30 0.0269(8) 0.0227(8) 0.0274(8) 0.0084(7) -0.0084(7) -0.0047(7)
C28 0.0224(8) 0.0296(8) 0.0173(7) 0.0040(6) 0.0029(6) 0.0088(6)
C36 0.0164(7) 0.0223(7) 0.0155(7) 0.0035(6) -0.0015(5) -0.0006(6)
C20 0.0288(8) 0.0234(8) 0.0237(8) -0.0092(7) 0.0039(6) -0.0027(7)
C43 0.0241(8) 0.0201(7) 0.0223(8) -0.0018(6) 0.0028(6) 0.0041(6)
C22 0.0228(8) 0.0186(7) 0.0326(9) 0.0028(7) 0.0041(7) 0.0017(6)
C5 0.0135(6) 0.0209(7) 0.0176(7) -0.0003(6) -0.0018(5) 0.0020(6)
C13 0.0187(7) 0.0297(9) 0.0264(8) 0.0030(7) -0.0010(6) 0.0001(6)
C27 0.0149(7) 0.0345(9) 0.0262(8) 0.0133(7) 0.0031(6) 0.0038(6)
C14 0.0255(8) 0.0326(9) 0.0307(9) 0.0044(7) 0.0046(7) -0.0056(7)
C42 0.0291(8) 0.0183(7) 0.0177(7) -0.0027(6) -0.0004(6) -0.0025(6)
C49 0.0281(8) 0.0212(8) 0.0291(9) 0.0029(7) -0.0056(7) -0.0073(7)
C51 0.0199(7) 0.0237(8) 0.0299(9) -0.0036(7) 0.0050(6) -0.0047(6)
C47 0.0280(8) 0.0277(8) 0.0222(8) 0.0002(7) 0.0026(6) -0.0067(7)
C8 0.0244(9) 0.0532(12) 0.0270(9) -0.0168(8) 0.0013(7) 0.0051(8)
C31 0.0428(11) 0.0239(9) 0.0424(11) 0.0121(8) -0.0181(9) -0.0108(8)
C10 0.0238(8) 0.0279(9) 0.0472(11) -0.0154(8) -0.0022(8) 0.0009(7)
C17 0.0188(7) 0.0226(8) 0.0235(8) -0.0007(6) -0.0018(6) -0.0005(6)
C16 0.0277(8) 0.0238(8) 0.0244(8) 0.0005(6) -0.0059(6) 0.0040(7)
C50 0.0248(8) 0.0227(8) 0.0301(9) -0.0054(7) 0.0006(7) -0.0038(6)
C48 0.0317(9) 0.0316(9) 0.0277(9) 0.0048(7) 0.0029(7) -0.0136(7)
C26 0.0165(7) 0.0252(8) 0.0359(9) 0.0069(7) -0.0033(6) -0.0047(6)
C9 0.0244(9) 0.0433(11) 0.0427(11) -0.0270(9) -0.0039(8) 0.0049(8)
C33 0.0244(9) 0.0582(13) 0.0349(10) 0.0210(9) -0.0049(7) -0.0174(9)
C52 0.0427(11) 0.0237(9) 0.0439(11) -0.0057(8) -0.0054(9) -0.0114(8)
C21 0.0211(7) 0.0164(7) 0.0357(9) -0.0058(7) 0.0095(7) -0.0015(6)
C45 0.0406(10) 0.0228(8) 0.0343(10) -0.0113(7) -0.0033(8) 0.0031(7)
C32 0.0366(11) 0.0420(11) 0.0516(12) 0.0237(10) -0.0171(9) -0.0252(9)

loop_
_atom_type_symbol
_atom_type_description
_atom_type_scat_dispersion_real
_atom_type_scat_dispersion_imag
_atom_type_scat_source
C C 0.0033 0.0016 'International Tables Vol C Tables 4.2.6.8 and 6.1.1.4'
H H 0.0000 0.0000 'International Tables Vol C Tables 4.2.6.8 and 6.1.1.4'
N N 0.0061 0.0033 'International Tables Vol C Tables 4.2.6.8 and 6.1.1.4'
O O 0.0106 0.0060 'International Tables Vol C Tables 4.2.6.8 and 6.1.1.4'
P P 0.1023 0.0942 'International Tables Vol C Tables 4.2.6.8 and 6.1.1.4'
Cu Cu 0.3201 1.2651 'International Tables Vol C Tables 4.2.6.8 and 6.1.1.4'

loop_
_geom_angle_atom_site_label_1
_geom_angle_atom_site_label_2
_geom_angle_atom_site_label_3
_geom_angle
_geom_angle_site_symmetry_1
_geom_angle_site_symmetry_3
_geom_angle_publ_flag
N3 Cu1 N1 95.12(5) . . ?
N3 Cu1 P1 130.11(4) . . ?
N1 Cu1 P1 130.49(4) . . ?
C18 P1 C24 103.34(7) . . ?
C18 P1 C12 104.28(7) . . ?
C24 P1 C12 102.93(7) . . ?
C18 P1 Cu1 119.07(5) . . ?
C24 P1 Cu1 114.95(5) . . ?
C12 P1 Cu1 110.56(5) . . ?
C36 N1 C1 105.77(12) . . ?
C36 N1 Cu1 135.65(10) . . ?
C1 N1 Cu1 117.28(9) . . ?
C2 N2 C1 127.60(13) . . ?
C5 N3 C2 105.70(12) . . ?
C5 N3 Cu1 133.13(10) . . ?
C2 N3 Cu1 117.70(9) . . ?
C42 O1 C45 117.11(13) . . ?
C49 O2 C52 116.84(14) . . ?
C28 C29 C24 120.34(14) . . ?
N2 C2 N3 126.79(13) . . ?
N2 C2 C3 123.21(13) . . ?
N3 C2 C3 109.98(12) . . ?
C20 C19 C18 120.17(15) . . ?
C17 C12 C13 118.65(14) . . ?
C17 C12 P1 123.33(12) . . ?
C13 C12 P1 117.93(11) . . ?
C4 C3 C2 105.02(13) . . ?
C4 C3 C46 126.59(14) . . ?
C2 C3 C46 128.38(13) . . ?
C38 C37 C36 107.31(13) . . ?
C33 C34 C35 120.31(18) . . ?
C23 C18 C19 119.09(14) . . ?
C23 C18 P1 118.99(11) . . ?
C19 C18 P1 121.90(11) . . ?
C3 C4 C5 107.77(13) . . ?
C8 C7 C6 120.40(17) . . ?
C30 C35 C34 118.60(15) . . ?
C30 C35 C36 121.48(14) . . ?
C34 C35 C36 119.92(15) . . ?
C10 C11 C6 120.15(16) . . ?
C39 C44 C43 121.55(14) . . ?
C41 C40 C39 121.19(14) . . ?
C44 C39 C40 117.81(14) . . ?
C44 C39 C38 121.55(13) . . ?
C40 C39 C38 120.63(13) . . ?
C26 C25 C24 120.14(15) . . ?
C40 C41 C42 120.18(14) . . ?
N2 C1 N1 128.47(13) . . ?
N2 C1 C38 121.59(13) . . ?
N1 C1 C38 109.93(12) . . ?
C51 C46 C47 117.15(14) . . ?
C51 C46 C3 122.96(14) . . ?
C47 C46 C3 119.89(14) . . ?
C11 C6 C7 118.75(15) . . ?
C11 C6 C5 121.69(14) . . ?
C7 C6 C5 119.54(15) . . ?
C16 C15 C14 119.61(15) . . ?
C29 C24 C25 119.04(14) . . ?
C29 C24 P1 117.34(11) . . ?
C25 C24 P1 123.61(12) . . ?
C37 C38 C1 105.65(13) . . ?
C37 C38 C39 128.78(14) . . ?
C1 C38 C39 125.51(13) . . ?
C22 C23 C18 120.42(15) . . ?
C31 C30 C35 120.70(17) . . ?
C27 C28 C29 120.11(15) . . ?
N1 C36 C37 111.32(13) . . ?
N1 C36 C35 122.83(14) . . ?
C37 C36 C35 125.79(13) . . ?
C21 C20 C19 120.35(15) . . ?
C42 C43 C44 119.57(14) . . ?
C21 C22 C23 119.99(15) . . ?
N3 C5 C4 111.51(13) . . ?
N3 C5 C6 123.20(13) . . ?
C4 C5 C6 125.25(13) . . ?
C14 C13 C12 120.66(15) . . ?
C26 C27 C28 120.14(14) . . ?
C13 C14 C15 120.23(16) . . ?
O1 C42 C43 124.91(14) . . ?
O1 C42 C41 115.39(14) . . ?
C43 C42 C41 119.70(14) . . ?
O2 C49 C50 124.19(16) . . ?
O2 C49 C48 116.23(15) . . ?
C50 C49 C48 119.58(15) . . ?
C46 C51 C50 122.00(15) . . ?
C48 C47 C46 121.29(16) . . ?
C7 C8 C9 120.37(17) . . ?
C32 C31 C30 119.87(19) . . ?
C9 C10 C11 120.63(18) . . ?
C12 C17 C16 120.42(14) . . ?
C15 C16 C17 120.39(15) . . ?
C49 C50 C51 119.69(16) . . ?
C47 C48 C49 120.28(15) . . ?
C27 C26 C25 120.23(15) . . ?
C8 C9 C10 119.70(16) . . ?
C32 C33 C34 120.27(18) . . ?
C20 C21 C22 119.97(15) . . ?
C33 C32 C31 120.21(17) . . ?

loop_
_geom_bond_atom_site_label_1
_geom_bond_atom_site_label_2
_geom_bond_distance
_geom_bond_site_symmetry_2
_geom_bond_publ_flag
Cu1 N3 1.9854(12) . ?
Cu1 N1 1.9884(12) . ?
Cu1 P1 2.1801(4) . ?
P1 C18 1.8244(15) . ?
P1 C24 1.8279(15) . ?
P1 C12 1.8311(15) . ?
N1 C36 1.3473(18) . ?
N1 C1 1.3949(18) . ?
N2 C2 1.3228(18) . ?
N2 C1 1.3251(18) . ?
N3 C5 1.3474(18) . ?
N3 C2 1.3943(18) . ?
O1 C42 1.3683(18) . ?
O1 C45 1.421(2) . ?
O2 C49 1.3690(19) . ?
O2 C52 1.424(2) . ?
C29 C28 1.390(2) . ?
C29 C24 1.395(2) . ?
C2 C3 1.457(2) . ?
C19 C20 1.389(2) . ?
C19 C18 1.396(2) . ?
C12 C17 1.390(2) . ?
C12 C13 1.397(2) . ?
C3 C4 1.374(2) . ?
C3 C46 1.470(2) . ?
C37 C38 1.373(2) . ?
C37 C36 1.426(2) . ?
C34 C33 1.384(2) . ?
C34 C35 1.404(2) . ?
C18 C23 1.393(2) . ?
C4 C5 1.421(2) . ?
C7 C8 1.382(2) . ?
C7 C6 1.408(2) . ?
C35 C30 1.393(2) . ?
C35 C36 1.466(2) . ?
C11 C10 1.387(2) . ?
C11 C6 1.394(2) . ?
C44 C39 1.390(2) . ?
C44 C43 1.391(2) . ?
C40 C41 1.379(2) . ?
C40 C39 1.402(2) . ?
C39 C38 1.469(2) . ?
C25 C26 1.391(2) . ?
C25 C24 1.396(2) . ?
C41 C42 1.391(2) . ?
C1 C38 1.444(2) . ?
C46 C51 1.388(2) . ?
C46 C47 1.405(2) . ?
C6 C5 1.462(2) . ?
C15 C16 1.382(2) . ?
C15 C14 1.385(2) . ?
C23 C22 1.392(2) . ?
C30 C31 1.386(2) . ?
C28 C27 1.381(2) . ?
C20 C21 1.383(2) . ?
C43 C42 1.389(2) . ?
C22 C21 1.384(2) . ?
C13 C14 1.384(2) . ?
C27 C26 1.381(2) . ?
C49 C50 1.384(2) . ?
C49 C48 1.386(2) . ?
C51 C50 1.392(2) . ?
C47 C48 1.384(2) . ?
C8 C9 1.382(3) . ?
C31 C32 1.385(3) . ?
C10 C9 1.386(3) . ?
C17 C16 1.390(2) . ?
C33 C32 1.379(3) . ?
